data_1570916
loop_
_publ_author_name
'Li, Yong'
'He, Liujun'
'Qin, Hongxia'
'Liu, Yao'
'Yang, Binxin'
'Xu, Zhigang'
'Yang, Donglin'

_publ_section_title
;
 A Facile Ugi/Ullmann Cascade Reaction to Access Fused
 Indazolo-Quinoxaline Derivatives with Potent Anticancer Activity.
;
_journal_issue 2
_journal_name_full 'Molecules (Basel, Switzerland)'
_journal_page_first 464
_journal_paper_doi 10.3390/molecules29020464
_journal_volume 29
_journal_year 2024
_chemical_formula_sum 'C56 H51 Cl2 N8 O4.5'
_chemical_formula_weight 978.95
_space_group_crystal_system orthorhombic
_space_group_IT_number 60
_space_group_name_Hall '-P 2n 2ab'
_space_group_name_H-M_alt 'P b c n'
_atom_sites_solution_hydrogens mixed
_audit_creation_method SHELXL-2014/7
_cell_angle_alpha 90
_cell_angle_beta 90
_cell_angle_gamma 90
_cell_formula_units_Z 8
_cell_length_a 13.644(12)
_cell_length_b 25.64(2)
_cell_length_c 29.54(3)
_cell_measurement_reflns_used 3492
_cell_measurement_temperature 296(2)
_cell_measurement_theta_max 20.72
_cell_measurement_theta_min 2.58
_cell_volume 10334(16)
_computing_cell_refinement 'Bruker SMART'
_computing_data_collection 'Bruker SMART'
_computing_data_reduction 'Bruker SAINT'
_computing_molecular_graphics 'Bruker SHELXTL'
_computing_publication_material 'Bruker SHELXTL'
_computing_structure_refinement 'SHELXL-2014/7 (Sheldrick, 2014)'
_computing_structure_solution 'Bruker SHELXTL'
_diffrn_ambient_temperature 296(2)
_diffrn_measured_fraction_theta_full 0.997
_diffrn_measured_fraction_theta_max 0.997
_diffrn_measurement_device_type 'CCD area detector'
_diffrn_measurement_method 'phi and omega scans'
_diffrn_radiation_type MoK\a
_diffrn_radiation_wavelength 0.71073
_diffrn_reflns_av_R_equivalents 0.1526
_diffrn_reflns_av_unetI/netI 0.1174
_diffrn_reflns_Laue_measured_fraction_full 0.997
_diffrn_reflns_Laue_measured_fraction_max 0.997
_diffrn_reflns_limit_h_max 16
_diffrn_reflns_limit_h_min -9
_diffrn_reflns_limit_k_max 27
_diffrn_reflns_limit_k_min -30
_diffrn_reflns_limit_l_max 31
_diffrn_reflns_limit_l_min -35
_diffrn_reflns_number 50832
_diffrn_reflns_point_group_measured_fraction_full 0.997
_diffrn_reflns_point_group_measured_fraction_max 0.997
_diffrn_reflns_theta_full 24.999
_diffrn_reflns_theta_max 24.999
_diffrn_reflns_theta_min 2.580
_exptl_absorpt_coefficient_mu 0.181
_exptl_absorpt_correction_type none
_exptl_crystal_colour COLORLESS
_exptl_crystal_density_diffrn 1.258
_exptl_crystal_description BLOCK
_exptl_crystal_F_000 4104
_exptl_crystal_size_max 0.260
_exptl_crystal_size_mid 0.200
_exptl_crystal_size_min 0.160
_refine_diff_density_max 0.268
_refine_diff_density_min -0.293
_refine_diff_density_rms 0.042
_refine_ls_extinction_coef 0.00085(14)
_refine_ls_extinction_expression Fc^*^=kFc[1+0.001xFc^2^\l^3^/sin(2\q)]^-1/4^
_refine_ls_extinction_method 'SHELXL-2014/7 (Sheldrick 2014'
_refine_ls_goodness_of_fit_ref 0.850
_refine_ls_hydrogen_treatment constr
_refine_ls_matrix_type full
_refine_ls_number_parameters 640
_refine_ls_number_reflns 9086
_refine_ls_number_restraints 1
_refine_ls_restrained_S_all 0.850
_refine_ls_R_factor_all 0.1786
_refine_ls_R_factor_gt 0.0572
_refine_ls_shift/su_max 0.000
_refine_ls_shift/su_mean 0.000
_refine_ls_structure_factor_coef Fsqd
_refine_ls_weighting_details 'w=1/[\s^2^(Fo^2^)+(0.0649P)^2^] where P=(Fo^2^+2Fc^2^)/3'
_refine_ls_weighting_scheme calc
_refine_ls_wR_factor_gt 0.1171
_refine_ls_wR_factor_ref 0.1455
_reflns_Friedel_coverage 0.000
_reflns_number_gt 3732
_reflns_number_total 9086
_reflns_threshold_expression 'I > 2\s(I)'
_cod_data_source_file 6k.cif.cif
_cod_data_source_block 1
_cod_original_formula_sum 'C56 H51 Cl2 N8 O4.50'
_cod_database_code 1570916
_shelx_shelxl_version_number 2014/7
_shelx_space_group_comment
; 
The symmetry employed for this shelxl refinement is uniquely defined 
by the following loop, which should always be used as a source of 
symmetry information in preference to the above space-group names. 
They are only intended as comments. 
;
_shelx_estimated_absorpt_t_min 0.955
_shelx_estimated_absorpt_t_max 0.972

loop_
_space_group_symop_operation_xyz
'x, y, z'
'-x+1/2, -y+1/2, z+1/2'
'x+1/2, -y+1/2, -z'
'-x, y, -z+1/2'
'-x, -y, -z'
'x-1/2, y-1/2, -z-1/2'
'-x-1/2, y-1/2, z'
'x, -y, z-1/2'

loop_
_atom_site_label
_atom_site_type_symbol
_atom_site_fract_x
_atom_site_fract_y
_atom_site_fract_z
_atom_site_U_iso_or_equiv
_atom_site_adp_type
_atom_site_occupancy
_atom_site_site_symmetry_order
_atom_site_calc_flag
_atom_site_refinement_flags_posn
_atom_site_refinement_flags_adp
_atom_site_refinement_flags_occupancy
_atom_site_disorder_assembly
_atom_site_disorder_group
Cl1 Cl 0.83681(7) -0.03965(5) 0.05772(5) 0.1092(5) Uani 1 1 d . . . . .
O2 O 0.37874(17) 0.01007(9) 0.20541(8) 0.0666(7) Uani 1 1 d . . . . .
O1 O 0.27980(17) 0.02853(8) 0.06885(9) 0.0713(8) Uani 1 1 d . . . . .
N2 N 0.41206(18) 0.05056(9) 0.13700(10) 0.0458(7) Uani 1 1 d . . . . .
N4 N 0.39398(18) 0.19177(10) 0.20546(11) 0.0530(8) Uani 1 1 d . . . . .
N3 N 0.40162(16) 0.14686(10) 0.18075(10) 0.0442(7) Uani 1 1 d . . . . .
N1 N 0.31389(19) -0.05830(10) 0.06876(10) 0.0645(9) Uani 1 1 d . . . . .
H1 H 0.3525 -0.0820 0.0790 0.077 Uiso 1 1 calc R U . . .
C21 C 0.3875(2) 0.10156(12) 0.20502(12) 0.0414(8) Uani 1 1 d . . . . .
C15 C 0.4309(2) 0.09763(12) 0.11279(12) 0.0423(8) Uani 1 1 d . . . . .
C20 C 0.4251(2) 0.14671(12) 0.13419(12) 0.0435(8) Uani 1 1 d . . . . .
C23 C 0.3702(2) 0.11783(13) 0.25002(13) 0.0471(9) Uani 1 1 d . . . . .
C7 C 0.3294(2) -0.00883(13) 0.08172(12) 0.0489(9) Uani 1 1 d . . . . .
C9 C 0.5193(2) -0.01522(11) 0.09877(13) 0.0499(9) Uani 1 1 d . . . . .
C22 C 0.3917(2) 0.05097(13) 0.18367(13) 0.0485(9) Uani 1 1 d . . . . .
C8 C 0.4153(2) -0.00215(11) 0.11520(11) 0.0473(9) Uani 1 1 d . . . . .
H8 H 0.4021 -0.0269 0.1397 0.057 Uiso 1 1 calc R U . . .
C28 C 0.3748(2) 0.17370(13) 0.24826(14) 0.0513(9) Uani 1 1 d . . . . .
C16 C 0.4570(2) 0.09759(13) 0.06674(13) 0.0566(9) Uani 1 1 d . . . . .
H16 H 0.4622 0.0660 0.0514 0.068 Uiso 1 1 calc R U . . .
C19 C 0.4431(2) 0.19347(13) 0.11123(14) 0.0545(9) Uani 1 1 d . . . . .
H19 H 0.4386 0.2252 0.1264 0.065 Uiso 1 1 calc R U . . .
C24 C 0.3515(2) 0.09162(15) 0.29144(13) 0.0564(9) Uani 1 1 d . . . . .
H24 H 0.3474 0.0554 0.2927 0.068 Uiso 1 1 calc R U . . .
C6 C 0.2342(3) -0.07446(13) 0.03784(13) 0.0609(10) Uani 1 1 d . . . . .
H6 H 0.2101 -0.0434 0.0221 0.073 Uiso 1 1 calc R U . . .
C17 C 0.4754(2) 0.14396(14) 0.04373(13) 0.0609(10) Uani 1 1 d . . . . .
H17 H 0.4931 0.1430 0.0133 0.073 Uiso 1 1 calc R U . . .
C18 C 0.4675(2) 0.19222(14) 0.06602(15) 0.0639(11) Uani 1 1 d . . . . .
H18 H 0.4786 0.2231 0.0503 0.077 Uiso 1 1 calc R U . . .
C14 C 0.5437(3) -0.02891(12) 0.05499(14) 0.0616(10) Uani 1 1 d . . . . .
H14 H 0.4942 -0.0327 0.0336 0.074 Uiso 1 1 calc R U . . .
C26 C 0.3435(2) 0.17686(19) 0.32778(15) 0.0704(12) Uani 1 1 d . . . . .
H26 H 0.3346 0.1955 0.3544 0.084 Uiso 1 1 calc R U . . .
C25 C 0.3396(2) 0.12141(17) 0.32965(14) 0.0671(11) Uani 1 1 d . . . . .
H25 H 0.3287 0.1051 0.3573 0.080 Uiso 1 1 calc R U . . .
C27 C 0.3600(2) 0.20406(15) 0.28844(15) 0.0651(11) Uani 1 1 d . . . . .
H27 H 0.3615 0.2403 0.2879 0.078 Uiso 1 1 calc R U . . .
C13 C 0.6414(3) -0.03726(13) 0.04209(14) 0.0708(11) Uani 1 1 d . . . . .
H13 H 0.6567 -0.0463 0.0124 0.085 Uiso 1 1 calc R U . . .
C12 C 0.7141(3) -0.03193(14) 0.07402(17) 0.0668(11) Uani 1 1 d . . . . .
C10 C 0.5939(3) -0.01352(14) 0.13058(14) 0.0746(12) Uani 1 1 d . . . . .
H10 H 0.5786 -0.0070 0.1607 0.090 Uiso 1 1 calc R U . . .
C11 C 0.6916(3) -0.02142(15) 0.11825(17) 0.0849(14) Uani 1 1 d . . . . .
H11 H 0.7410 -0.0196 0.1399 0.102 Uiso 1 1 calc R U . . .
C1 C 0.2721(3) -0.11221(18) 0.00300(16) 0.1025(15) Uani 1 1 d . . . . .
H1A H 0.3005 -0.1421 0.0182 0.123 Uiso 1 1 calc R U . . .
H1B H 0.3233 -0.0955 -0.0146 0.123 Uiso 1 1 calc R U . . .
C5 C 0.1505(3) -0.0980(2) 0.06365(16) 0.1123(16) Uani 1 1 d . . . . .
H5A H 0.1248 -0.0726 0.0849 0.135 Uiso 1 1 calc R U . . .
H5B H 0.1737 -0.1278 0.0808 0.135 Uiso 1 1 calc R U . . .
C2 C 0.1899(4) -0.1308(2) -0.02907(19) 0.130(2) Uani 1 1 d . . . . .
H2A H 0.1663 -0.1015 -0.0468 0.157 Uiso 1 1 calc R U . . .
H2B H 0.2159 -0.1567 -0.0498 0.157 Uiso 1 1 calc R U . . .
C3 C 0.1059(4) -0.1541(2) -0.0026(2) 0.143(2) Uani 1 1 d . . . . .
H3A H 0.0535 -0.1638 -0.0232 0.171 Uiso 1 1 calc R U . . .
H3B H 0.1278 -0.1854 0.0128 0.171 Uiso 1 1 calc R U . . .
C4 C 0.0684(3) -0.1154(3) 0.0313(2) 0.150(2) Uani 1 1 d . . . . .
H4A H 0.0156 -0.1311 0.0486 0.180 Uiso 1 1 calc R U . . .
H4B H 0.0423 -0.0853 0.0156 0.180 Uiso 1 1 calc R U . . .
Cl2 Cl 0.52826(9) 0.41629(5) 0.18640(5) 0.1261(5) Uani 1 1 d . . . . .
O3 O 0.07840(16) 0.36386(9) 0.11963(8) 0.0655(7) Uani 1 1 d . . . . .
O4 O 0.10844(15) 0.26267(8) 0.26709(8) 0.0571(6) Uani 1 1 d . . . . .
N7 N 0.14260(17) 0.14647(10) 0.20042(10) 0.0433(7) Uani 1 1 d . . . . .
N6 N 0.13090(17) 0.25516(9) 0.19014(9) 0.0424(7) Uani 1 1 d . . . . .
N8 N 0.14219(18) 0.09470(10) 0.20961(10) 0.0513(7) Uani 1 1 d . U . . .
N5 N -0.03564(19) 0.31185(10) 0.15256(9) 0.0551(8) Uani 1 1 d . . . . .
H5 H -0.0476 0.2908 0.1745 0.066 Uiso 1 1 calc R U . . .
C50 C 0.1264(2) 0.17780(11) 0.23785(12) 0.0393(8) Uani 1 1 d . . . . .
C48 C 0.1559(2) 0.16745(12) 0.15658(12) 0.0426(8) Uani 1 1 d . . . . .
C51 C 0.1135(2) 0.14368(12) 0.27468(12) 0.0437(8) Uani 1 1 d . . . . .
C36 C 0.1267(2) 0.31352(10) 0.18668(11) 0.0466(9) Uani 1 1 d . . . . .
H36 H 0.0972 0.3251 0.2152 0.056 Uiso 1 1 calc R U . . .
C43 C 0.1513(2) 0.22237(12) 0.15185(12) 0.0427(8) Uani 1 1 d . . . . .
C49 C 0.1217(2) 0.23419(12) 0.23352(12) 0.0424(8) Uani 1 1 d . . . . .
C56 C 0.1235(2) 0.09294(13) 0.25510(13) 0.0511(9) Uani 1 1 d . U . . .
C37 C 0.2278(2) 0.33891(11) 0.18551(11) 0.0477(9) Uani 1 1 d . . . . .
C44 C 0.1679(2) 0.24335(14) 0.10850(12) 0.0568(10) Uani 1 1 d . . . . .
H44 H 0.1678 0.2793 0.1043 0.068 Uiso 1 1 calc R U . . .
C35 C 0.0546(2) 0.33210(13) 0.14913(12) 0.0488(9) Uani 1 1 d . . . . .
C52 C 0.0927(2) 0.14947(14) 0.32148(12) 0.0527(9) Uani 1 1 d . . . . .
H52 H 0.0867 0.1823 0.3346 0.063 Uiso 1 1 calc R U . . .
C34 C -0.1161(2) 0.32387(13) 0.12037(12) 0.0535(9) Uani 1 1 d . . . . .
H34 H -0.1129 0.3610 0.1125 0.064 Uiso 1 1 calc R U . . .
C47 C 0.1737(2) 0.13443(13) 0.11960(13) 0.0552(10) Uani 1 1 d . . . . .
H47 H 0.1760 0.0985 0.1235 0.066 Uiso 1 1 calc R U . . .
C55 C 0.1128(2) 0.04731(14) 0.28221(16) 0.0658(11) Uani 1 1 d . . . . .
H55 H 0.1202 0.0141 0.2700 0.079 Uiso 1 1 calc R U . . .
C53 C 0.0816(2) 0.10492(17) 0.34680(14) 0.0688(11) Uani 1 1 d . . . . .
H53 H 0.0676 0.1079 0.3775 0.083 Uiso 1 1 calc R U . . .
C46 C 0.1878(3) 0.15624(17) 0.07734(14) 0.0696(11) Uani 1 1 d . . . . .
H46 H 0.1994 0.1349 0.0525 0.084 Uiso 1 1 calc R U . . .
C38 C 0.2367(3) 0.39302(13) 0.18904(12) 0.0658(11) Uani 1 1 d . . . . .
H38 H 0.1804 0.4134 0.1910 0.079 Uiso 1 1 calc R U . . .
C42 C 0.3136(2) 0.30962(12) 0.18381(12) 0.0608(10) Uani 1 1 d . . . . .
H42 H 0.3095 0.2735 0.1821 0.073 Uiso 1 1 calc R U . . .
C45 C 0.1846(2) 0.21028(16) 0.07190(13) 0.0674(11) Uani 1 1 d . . . . .
H45 H 0.1937 0.2245 0.0432 0.081 Uiso 1 1 calc R U . . .
C54 C 0.0910(2) 0.05452(17) 0.32755(17) 0.0741(12) Uani 1 1 d . . . . .
H54 H 0.0822 0.0254 0.3459 0.089 Uiso 1 1 calc R U . . .
C29 C -0.1058(3) 0.29206(15) 0.07739(13) 0.0730(11) Uani 1 1 d . . . . .
H29A H -0.1049 0.2552 0.0849 0.088 Uiso 1 1 calc R U . . .
H29B H -0.0443 0.3006 0.0627 0.088 Uiso 1 1 calc R U . . .
C32 C -0.3002(3) 0.32194(18) 0.11072(15) 0.0860(13) Uani 1 1 d . . . . .
H32A H -0.3609 0.3119 0.1254 0.103 Uiso 1 1 calc R U . . .
H32B H -0.3044 0.3588 0.1035 0.103 Uiso 1 1 calc R U . . .
C33 C -0.2144(2) 0.31311(15) 0.14370(13) 0.0738(11) Uani 1 1 d . . . . .
H33A H -0.2215 0.3360 0.1696 0.089 Uiso 1 1 calc R U . . .
H33B H -0.2156 0.2774 0.1545 0.089 Uiso 1 1 calc R U . . .
C41 C 0.4056(3) 0.33337(15) 0.18458(13) 0.0738(12) Uani 1 1 d . . . . .
H41 H 0.4621 0.3131 0.1835 0.089 Uiso 1 1 calc R U . . .
C30 C -0.1912(3) 0.30320(18) 0.04484(14) 0.0873(13) Uani 1 1 d . . . . .
H30A H -0.1896 0.3396 0.0359 0.105 Uiso 1 1 calc R U . . .
H30B H -0.1838 0.2821 0.0178 0.105 Uiso 1 1 calc R U . . .
C40 C 0.4122(3) 0.38662(16) 0.18687(14) 0.0756(12) Uani 1 1 d . . . . .
C39 C 0.3283(4) 0.41709(14) 0.18963(13) 0.0784(13) Uani 1 1 d . . . . .
H39 H 0.3331 0.4532 0.1918 0.094 Uiso 1 1 calc R U . . .
C31 C -0.2892(3) 0.29113(18) 0.06710(16) 0.0944(14) Uani 1 1 d . . . . .
H31A H -0.3421 0.3000 0.0466 0.113 Uiso 1 1 calc R U . . .
H31B H -0.2934 0.2541 0.0736 0.113 Uiso 1 1 calc R U . . .
O5 O 0.0000 0.4244(3) 0.2500 0.269(4) Uani 1 2 d GS T P . .
H5C H -0.0361 0.4496 0.2584 0.404 Uiso 0.5 1 d G U P . .
H5D H 0.0396 0.4379 0.2312 0.404 Uiso 0.5 1 d G U P . .

loop_
_atom_site_aniso_label
_atom_site_aniso_U_11
_atom_site_aniso_U_22
_atom_site_aniso_U_33
_atom_site_aniso_U_23
_atom_site_aniso_U_13
_atom_site_aniso_U_12
Cl1 0.0627(7) 0.1235(10) 0.1416(12) 0.0220(9) 0.0162(7) 0.0131(6)
O2 0.102(2) 0.0435(14) 0.0544(18) 0.0041(13) 0.0060(14) -0.0047(13)
O1 0.0715(17) 0.0512(15) 0.091(2) -0.0086(14) -0.0230(14) 0.0155(13)
N2 0.0601(18) 0.0340(16) 0.043(2) -0.0016(14) -0.0016(14) 0.0004(12)
N4 0.0490(18) 0.0451(17) 0.065(2) -0.0115(17) -0.0005(15) 0.0010(13)
N3 0.0379(16) 0.0402(17) 0.054(2) -0.0036(16) -0.0027(13) 0.0017(12)
N1 0.065(2) 0.0411(17) 0.087(3) -0.0039(16) -0.0331(17) 0.0045(14)
C21 0.0364(19) 0.0384(19) 0.049(2) -0.0015(19) -0.0026(15) 0.0006(14)
C15 0.0380(19) 0.042(2) 0.046(2) 0.0052(19) -0.0013(16) 0.0025(14)
C20 0.0389(19) 0.037(2) 0.054(3) 0.0026(19) -0.0023(16) -0.0012(14)
C23 0.0313(19) 0.056(2) 0.054(3) -0.006(2) -0.0040(16) 0.0038(15)
C7 0.055(2) 0.041(2) 0.051(3) 0.0001(18) -0.0008(17) 0.0047(17)
C9 0.060(2) 0.0358(19) 0.054(3) -0.0074(18) -0.008(2) 0.0019(16)
C22 0.050(2) 0.044(2) 0.051(3) 0.002(2) -0.0034(17) -0.0016(16)
C8 0.055(2) 0.0371(19) 0.049(3) 0.0011(17) -0.0062(18) 0.0034(15)
C28 0.0347(19) 0.053(2) 0.067(3) -0.012(2) -0.0046(18) 0.0013(16)
C16 0.066(2) 0.052(2) 0.052(3) 0.003(2) 0.0003(19) 0.0069(18)
C19 0.053(2) 0.044(2) 0.066(3) 0.003(2) -0.0006(19) 0.0014(16)
C24 0.042(2) 0.074(3) 0.053(3) -0.003(2) -0.0028(18) 0.0063(18)
C6 0.063(3) 0.051(2) 0.069(3) -0.007(2) -0.019(2) 0.0008(18)
C17 0.063(2) 0.064(3) 0.056(3) 0.012(2) 0.0063(18) 0.0104(19)
C18 0.065(3) 0.050(2) 0.077(3) 0.016(2) 0.004(2) -0.0007(18)
C14 0.057(3) 0.070(2) 0.058(3) 0.000(2) -0.006(2) 0.0112(19)
C26 0.047(2) 0.104(4) 0.060(3) -0.027(3) -0.004(2) 0.009(2)
C25 0.050(2) 0.094(3) 0.057(3) -0.004(2) -0.0058(19) 0.008(2)
C27 0.048(2) 0.067(3) 0.081(3) -0.028(3) -0.005(2) 0.0075(18)
C13 0.081(3) 0.071(3) 0.060(3) 0.003(2) 0.005(2) 0.012(2)
C12 0.053(3) 0.065(2) 0.082(4) 0.003(2) 0.009(2) 0.0049(19)
C10 0.061(3) 0.088(3) 0.075(3) -0.034(2) -0.013(2) 0.007(2)
C11 0.059(3) 0.099(3) 0.096(4) -0.028(3) -0.016(3) 0.005(2)
C1 0.082(3) 0.122(4) 0.104(4) -0.043(3) -0.006(3) -0.003(3)
C5 0.085(3) 0.165(5) 0.086(4) -0.024(3) 0.002(3) -0.035(3)
C2 0.120(5) 0.164(5) 0.108(5) -0.069(4) -0.035(4) 0.004(4)
C3 0.110(5) 0.123(5) 0.195(7) -0.040(5) -0.046(4) -0.035(4)
C4 0.070(4) 0.208(6) 0.172(6) -0.076(5) -0.005(4) -0.031(4)
Cl2 0.1096(10) 0.1157(10) 0.1530(14) -0.0198(9) 0.0006(9) -0.0608(8)
O3 0.0618(16) 0.0670(16) 0.0677(19) 0.0326(15) 0.0063(13) -0.0037(12)
O4 0.0744(17) 0.0560(14) 0.0409(16) -0.0061(13) 0.0042(12) 0.0122(12)
N7 0.0363(15) 0.0371(16) 0.056(2) -0.0016(16) -0.0072(13) 0.0006(12)
N6 0.0500(17) 0.0368(16) 0.0404(19) 0.0020(14) 0.0039(13) 0.0029(11)
N8 0.0483(17) 0.0398(16) 0.0657(17) 0.0003(16) -0.0094(14) -0.0005(13)
N5 0.054(2) 0.0590(18) 0.052(2) 0.0225(15) 0.0022(15) -0.0006(14)
C50 0.0336(18) 0.0386(19) 0.046(2) -0.0019(18) -0.0038(15) -0.0005(13)
C48 0.0349(19) 0.050(2) 0.043(2) -0.0014(19) 0.0010(15) -0.0003(15)
C51 0.0325(18) 0.045(2) 0.053(3) 0.0105(19) -0.0031(16) -0.0025(15)
C36 0.056(2) 0.0378(19) 0.046(2) 0.0002(16) 0.0050(17) 0.0064(15)
C43 0.0397(19) 0.047(2) 0.041(2) 0.0006(18) 0.0053(15) 0.0006(15)
C49 0.0377(19) 0.048(2) 0.042(2) 0.0006(19) -0.0014(16) 0.0033(15)
C56 0.040(2) 0.047(2) 0.0662(18) 0.015(2) -0.0099(17) -0.0048(15)
C37 0.058(2) 0.037(2) 0.048(2) -0.0025(16) -0.0035(17) 0.0023(16)
C44 0.064(2) 0.058(2) 0.048(3) 0.000(2) 0.0084(18) 0.0026(17)
C35 0.055(2) 0.044(2) 0.048(3) 0.0026(19) 0.0048(18) 0.0041(17)
C52 0.041(2) 0.063(2) 0.054(3) 0.014(2) -0.0037(17) 0.0012(16)
C34 0.049(2) 0.056(2) 0.055(3) 0.015(2) 0.0012(19) 0.0032(17)
C47 0.053(2) 0.053(2) 0.059(3) -0.018(2) 0.0008(19) 0.0044(17)
C55 0.056(2) 0.052(2) 0.089(4) 0.016(2) -0.008(2) -0.0021(17)
C53 0.054(2) 0.085(3) 0.067(3) 0.028(3) -0.007(2) -0.003(2)
C46 0.069(3) 0.088(3) 0.053(3) -0.027(2) 0.006(2) 0.002(2)
C38 0.082(3) 0.046(2) 0.069(3) -0.007(2) -0.016(2) 0.002(2)
C42 0.060(3) 0.040(2) 0.083(3) -0.0057(19) 0.000(2) -0.0017(18)
C45 0.071(3) 0.086(3) 0.045(3) -0.004(2) 0.0116(19) 0.011(2)
C54 0.060(3) 0.073(3) 0.089(4) 0.040(3) -0.007(2) -0.008(2)
C29 0.072(3) 0.091(3) 0.056(3) 0.002(2) 0.001(2) 0.008(2)
C32 0.059(3) 0.118(4) 0.081(4) 0.026(3) 0.002(2) 0.005(2)
C33 0.056(3) 0.101(3) 0.064(3) 0.011(2) 0.006(2) 0.004(2)
C41 0.059(3) 0.062(3) 0.100(4) -0.011(2) 0.001(2) -0.008(2)
C30 0.081(3) 0.117(3) 0.064(3) 0.005(3) -0.010(2) -0.002(3)
C40 0.079(3) 0.070(3) 0.078(3) -0.008(2) -0.010(2) -0.026(2)
C39 0.118(4) 0.043(2) 0.074(3) -0.007(2) -0.020(3) -0.016(3)
C31 0.077(3) 0.125(4) 0.082(4) 0.020(3) -0.018(3) -0.016(3)
O5 0.301(12) 0.180(7) 0.326(14) 0.000 0.156(9) 0.000

loop_
_atom_type_symbol
_atom_type_description
_atom_type_scat_dispersion_real
_atom_type_scat_dispersion_imag
_atom_type_scat_source
C C 0.0030 0.0020 'International Tables Vol C Tables 4.2.6.8 and 6.1.1.4'
H H 0.0000 0.0000 'International Tables Vol C Tables 4.2.6.8 and 6.1.1.4'
Cl Cl 0.1480 0.1590 'International Tables Vol C Tables 4.2.6.8 and 6.1.1.4'
N N 0.0060 0.0030 'International Tables Vol C Tables 4.2.6.8 and 6.1.1.4'
O O 0.0110 0.0060 'International Tables Vol C Tables 4.2.6.8 and 6.1.1.4'

loop_
_geom_angle_atom_site_label_1
_geom_angle_atom_site_label_2
_geom_angle_atom_site_label_3
_geom_angle
_geom_angle_site_symmetry_1
_geom_angle_site_symmetry_3
_geom_angle_publ_flag
C22 N2 C15 121.4(3) . . ?
C22 N2 C8 115.7(3) . . ?
C15 N2 C8 122.9(3) . . ?
N3 N4 C28 102.8(3) . . ?
N4 N3 C21 114.9(3) . . ?
N4 N3 C20 122.7(3) . . ?
C21 N3 C20 122.4(3) . . ?
C7 N1 C6 123.8(3) . . ?
C7 N1 H1 118.1 . . ?
C6 N1 H1 118.1 . . ?
N3 C21 C23 105.3(3) . . ?
N3 C21 C22 121.6(3) . . ?
C23 C21 C22 133.1(3) . . ?
C16 C15 C20 116.6(3) . . ?
C16 C15 N2 122.0(3) . . ?
C20 C15 N2 121.4(3) . . ?
C19 C20 C15 122.5(3) . . ?
C19 C20 N3 120.6(3) . . ?
C15 C20 N3 116.8(3) . . ?
C21 C23 C24 134.5(3) . . ?
C21 C23 C28 104.7(3) . . ?
C24 C23 C28 120.8(3) . . ?
O1 C7 N1 124.0(3) . . ?
O1 C7 C8 121.9(3) . . ?
N1 C7 C8 114.1(3) . . ?
C14 C9 C10 117.7(3) . . ?
C14 C9 C8 125.1(3) . . ?
C10 C9 C8 117.2(4) . . ?
O2 C22 N2 121.9(3) . . ?
O2 C22 C21 121.8(3) . . ?
N2 C22 C21 116.3(3) . . ?
N2 C8 C9 111.1(2) . . ?
N2 C8 C7 110.7(2) . . ?
C9 C8 C7 118.3(3) . . ?
N2 C8 H8 105.2 . . ?
C9 C8 H8 105.2 . . ?
C7 C8 H8 105.2 . . ?
N4 C28 C27 127.3(3) . . ?
N4 C28 C23 112.2(3) . . ?
C27 C28 C23 120.4(4) . . ?
C17 C16 C15 121.2(3) . . ?
C17 C16 H16 119.4 . . ?
C15 C16 H16 119.4 . . ?
C18 C19 C20 119.5(3) . . ?
C18 C19 H19 120.2 . . ?
C20 C19 H19 120.2 . . ?
C25 C24 C23 117.8(4) . . ?
C25 C24 H24 121.1 . . ?
C23 C24 H24 121.1 . . ?
N1 C6 C5 111.0(3) . . ?
N1 C6 C1 110.5(3) . . ?
C5 C6 C1 110.5(3) . . ?
N1 C6 H6 108.2 . . ?
C5 C6 H6 108.2 . . ?
C1 C6 H6 108.2 . . ?
C16 C17 C18 120.6(4) . . ?
C16 C17 H17 119.7 . . ?
C18 C17 H17 119.7 . . ?
C19 C18 C17 119.6(3) . . ?
C19 C18 H18 120.2 . . ?
C17 C18 H18 120.2 . . ?
C9 C14 C13 121.5(4) . . ?
C9 C14 H14 119.2 . . ?
C13 C14 H14 119.2 . . ?
C27 C26 C25 123.1(4) . . ?
C27 C26 H26 118.5 . . ?
C25 C26 H26 118.5 . . ?
C24 C25 C26 121.3(4) . . ?
C24 C25 H25 119.4 . . ?
C26 C25 H25 119.4 . . ?
C26 C27 C28 116.6(4) . . ?
C26 C27 H27 121.7 . . ?
C28 C27 H27 121.7 . . ?
C12 C13 C14 119.0(4) . . ?
C12 C13 H13 120.5 . . ?
C14 C13 H13 120.5 . . ?
C11 C12 C13 120.8(4) . . ?
C11 C12 Cl1 119.9(3) . . ?
C13 C12 Cl1 119.3(4) . . ?
C9 C10 C11 121.3(4) . . ?
C9 C10 H10 119.3 . . ?
C11 C10 H10 119.3 . . ?
C12 C11 C10 119.4(4) . . ?
C12 C11 H11 120.3 . . ?
C10 C11 H11 120.3 . . ?
C6 C1 C2 111.7(4) . . ?
C6 C1 H1A 109.3 . . ?
C2 C1 H1A 109.3 . . ?
C6 C1 H1B 109.3 . . ?
C2 C1 H1B 109.3 . . ?
H1A C1 H1B 107.9 . . ?
C6 C5 C4 110.8(4) . . ?
C6 C5 H5A 109.5 . . ?
C4 C5 H5A 109.5 . . ?
C6 C5 H5B 109.5 . . ?
C4 C5 H5B 109.5 . . ?
H5A C5 H5B 108.1 . . ?
C3 C2 C1 110.9(5) . . ?
C3 C2 H2A 109.5 . . ?
C1 C2 H2A 109.5 . . ?
C3 C2 H2B 109.5 . . ?
C1 C2 H2B 109.5 . . ?
H2A C2 H2B 108.1 . . ?
C4 C3 C2 110.0(4) . . ?
C4 C3 H3A 109.7 . . ?
C2 C3 H3A 109.7 . . ?
C4 C3 H3B 109.7 . . ?
C2 C3 H3B 109.7 . . ?
H3A C3 H3B 108.2 . . ?
C3 C4 C5 111.1(4) . . ?
C3 C4 H4A 109.4 . . ?
C5 C4 H4A 109.4 . . ?
C3 C4 H4B 109.4 . . ?
C5 C4 H4B 109.4 . . ?
H4A C4 H4B 108.0 . . ?
N8 N7 C50 114.1(3) . . ?
N8 N7 C48 123.8(3) . . ?
C50 N7 C48 122.1(3) . . ?
C49 N6 C43 121.0(3) . . ?
C49 N6 C36 116.3(3) . . ?
C43 N6 C36 122.5(3) . . ?
N7 N8 C56 103.3(3) . . ?
C35 N5 C34 123.4(3) . . ?
C35 N5 H5 118.3 . . ?
C34 N5 H5 118.3 . . ?
N7 C50 C51 106.1(3) . . ?
N7 C50 C49 120.9(3) . . ?
C51 C50 C49 133.0(3) . . ?
C47 C48 N7 120.4(3) . . ?
C47 C48 C43 122.1(3) . . ?
N7 C48 C43 117.6(3) . . ?
C50 C51 C52 135.5(3) . . ?
C50 C51 C56 103.9(3) . . ?
C52 C51 C56 120.5(3) . . ?
N6 C36 C37 113.1(2) . . ?
N6 C36 C35 112.2(2) . . ?
C37 C36 C35 115.1(3) . . ?
N6 C36 H36 105.1 . . ?
C37 C36 H36 105.1 . . ?
C35 C36 H36 105.1 . . ?
C44 C43 C48 117.5(3) . . ?
C44 C43 N6 121.6(3) . . ?
C48 C43 N6 120.9(3) . . ?
O4 C49 N6 121.2(3) . . ?
O4 C49 C50 121.3(3) . . ?
N6 C49 C50 117.4(3) . . ?
N8 C56 C55 126.7(3) . . ?
N8 C56 C51 112.6(3) . . ?
C55 C56 C51 120.6(4) . . ?
C42 C37 C38 117.7(3) . . ?
C42 C37 C36 122.1(3) . . ?
C38 C37 C36 120.1(3) . . ?
C45 C44 C43 120.0(3) . . ?
C45 C44 H44 120.0 . . ?
C43 C44 H44 120.0 . . ?
O3 C35 N5 123.4(3) . . ?
O3 C35 C36 122.5(3) . . ?
N5 C35 C36 114.1(3) . . ?
C53 C52 C51 117.7(3) . . ?
C53 C52 H52 121.1 . . ?
C51 C52 H52 121.1 . . ?
N5 C34 C29 110.9(3) . . ?
N5 C34 C33 108.8(3) . . ?
C29 C34 C33 111.1(3) . . ?
N5 C34 H34 108.7 . . ?
C29 C34 H34 108.7 . . ?
C33 C34 H34 108.7 . . ?
C46 C47 C48 118.9(3) . . ?
C46 C47 H47 120.5 . . ?
C48 C47 H47 120.5 . . ?
C54 C55 C56 117.1(4) . . ?
C54 C55 H55 121.4 . . ?
C56 C55 H55 121.4 . . ?
C52 C53 C54 122.0(4) . . ?
C52 C53 H53 119.0 . . ?
C54 C53 H53 119.0 . . ?
C47 C46 C45 120.1(4) . . ?
C47 C46 H46 119.9 . . ?
C45 C46 H46 119.9 . . ?
C39 C38 C37 121.3(3) . . ?
C39 C38 H38 119.4 . . ?
C37 C38 H38 119.4 . . ?
C37 C42 C41 121.4(3) . . ?
C37 C42 H42 119.3 . . ?
C41 C42 H42 119.3 . . ?
C44 C45 C46 121.3(4) . . ?
C44 C45 H45 119.3 . . ?
C46 C45 H45 119.3 . . ?
C55 C54 C53 122.0(4) . . ?
C55 C54 H54 119.0 . . ?
C53 C54 H54 119.0 . . ?
C34 C29 C30 110.7(3) . . ?
C34 C29 H29A 109.5 . . ?
C30 C29 H29A 109.5 . . ?
C34 C29 H29B 109.5 . . ?
C30 C29 H29B 109.5 . . ?
H29A C29 H29B 108.1 . . ?
C31 C32 C33 112.7(3) . . ?
C31 C32 H32A 109.1 . . ?
C33 C32 H32A 109.1 . . ?
C31 C32 H32B 109.1 . . ?
C33 C32 H32B 109.1 . . ?
H32A C32 H32B 107.8 . . ?
C34 C33 C32 110.8(3) . . ?
C34 C33 H33A 109.5 . . ?
C32 C33 H33A 109.5 . . ?
C34 C33 H33B 109.5 . . ?
C32 C33 H33B 109.5 . . ?
H33A C33 H33B 108.1 . . ?
C40 C41 C42 119.7(3) . . ?
C40 C41 H41 120.2 . . ?
C42 C41 H41 120.2 . . ?
C31 C30 C29 111.0(4) . . ?
C31 C30 H30A 109.4 . . ?
C29 C30 H30A 109.4 . . ?
C31 C30 H30B 109.4 . . ?
C29 C30 H30B 109.4 . . ?
H30A C30 H30B 108.0 . . ?
C41 C40 C39 120.6(4) . . ?
C41 C40 Cl2 119.4(3) . . ?
C39 C40 Cl2 120.0(3) . . ?
C40 C39 C38 119.3(3) . . ?
C40 C39 H39 120.3 . . ?
C38 C39 H39 120.3 . . ?
C32 C31 C30 110.3(3) . . ?
C32 C31 H31A 109.6 . . ?
C30 C31 H31A 109.6 . . ?
C32 C31 H31B 109.6 . . ?
C30 C31 H31B 109.6 . . ?
H31A C31 H31B 108.1 . . ?
H5C O5 H5D 104.5 . . ?

loop_
_geom_bond_atom_site_label_1
_geom_bond_atom_site_label_2
_geom_bond_distance
_geom_bond_site_symmetry_2
_geom_bond_publ_flag
Cl1 C12 1.753(4) . ?
O2 C22 1.242(4) . ?
O1 C7 1.233(3) . ?
N2 C22 1.407(4) . ?
N2 C15 1.426(4) . ?
N2 C8 1.498(4) . ?
N4 N3 1.367(3) . ?
N4 C28 1.372(4) . ?
N3 C21 1.379(4) . ?
N3 C20 1.412(4) . ?
N1 C7 1.342(4) . ?
N1 C6 1.479(4) . ?
N1 H1 0.8600 . ?
C21 C23 1.413(4) . ?
C21 C22 1.443(4) . ?
C15 C16 1.407(4) . ?
C15 C20 1.410(4) . ?
C20 C19 1.399(4) . ?
C23 C24 1.419(4) . ?
C23 C28 1.435(4) . ?
C7 C8 1.543(4) . ?
C9 C14 1.381(5) . ?
C9 C10 1.386(5) . ?
C9 C8 1.536(4) . ?
C8 H8 0.9800 . ?
C28 C27 1.433(5) . ?
C16 C17 1.392(4) . ?
C16 H16 0.9300 . ?
C19 C18 1.377(5) . ?
C19 H19 0.9300 . ?
C24 C25 1.372(5) . ?
C24 H24 0.9300 . ?
C6 C5 1.500(5) . ?
C6 C1 1.504(5) . ?
C6 H6 0.9800 . ?
C17 C18 1.406(4) . ?
C17 H17 0.9300 . ?
C18 H18 0.9300 . ?
C14 C13 1.402(5) . ?
C14 H14 0.9300 . ?
C26 C27 1.374(5) . ?
C26 C25 1.424(5) . ?
C26 H26 0.9300 . ?
C25 H25 0.9300 . ?
C27 H27 0.9300 . ?
C13 C12 1.376(5) . ?
C13 H13 0.9300 . ?
C12 C11 1.369(5) . ?
C10 C11 1.398(5) . ?
C10 H10 0.9300 . ?
C11 H11 0.9300 . ?
C1 C2 1.543(6) . ?
C1 H1A 0.9700 . ?
C1 H1B 0.9700 . ?
C5 C4 1.539(6) . ?
C5 H5A 0.9700 . ?
C5 H5B 0.9700 . ?
C2 C3 1.510(7) . ?
C2 H2A 0.9700 . ?
C2 H2B 0.9700 . ?
C3 C4 1.499(7) . ?
C3 H3A 0.9700 . ?
C3 H3B 0.9700 . ?
C4 H4A 0.9700 . ?
C4 H4B 0.9700 . ?
Cl2 C40 1.756(4) . ?
O3 C35 1.236(4) . ?
O4 C49 1.245(4) . ?
N7 N8 1.355(3) . ?
N7 C50 1.384(4) . ?
N7 C48 1.414(4) . ?
N6 C49 1.395(4) . ?
N6 C43 1.437(4) . ?
N6 C36 1.501(4) . ?
N8 C56 1.369(4) . ?
N5 C35 1.340(4) . ?
N5 C34 1.485(4) . ?
N5 H5 0.8600 . ?
C50 C51 1.407(4) . ?
C50 C49 1.453(4) . ?
C48 C47 1.403(4) . ?
C48 C43 1.416(4) . ?
C51 C52 1.419(4) . ?
C51 C56 1.430(4) . ?
C36 C37 1.525(4) . ?
C36 C35 1.557(4) . ?
C36 H36 0.9800 . ?
C43 C44 1.408(4) . ?
C56 C55 1.425(5) . ?
C37 C42 1.392(4) . ?
C37 C38 1.397(4) . ?
C44 C45 1.393(4) . ?
C44 H44 0.9300 . ?
C52 C53 1.374(4) . ?
C52 H52 0.9300 . ?
C34 C29 1.515(5) . ?
C34 C33 1.533(5) . ?
C34 H34 0.9800 . ?
C47 C46 1.381(5) . ?
C47 H47 0.9300 . ?
C55 C54 1.384(5) . ?
C55 H55 0.9300 . ?
C53 C54 1.418(5) . ?
C53 H53 0.9300 . ?
C46 C45 1.395(5) . ?
C46 H46 0.9300 . ?
C38 C39 1.394(5) . ?
C38 H38 0.9300 . ?
C42 C41 1.395(4) . ?
C42 H42 0.9300 . ?
C45 H45 0.9300 . ?
C54 H54 0.9300 . ?
C29 C30 1.537(5) . ?
C29 H29A 0.9700 . ?
C29 H29B 0.9700 . ?
C32 C31 1.519(5) . ?
C32 C33 1.540(5) . ?
C32 H32A 0.9700 . ?
C32 H32B 0.9700 . ?
C33 H33A 0.9700 . ?
C33 H33B 0.9700 . ?
C41 C40 1.370(5) . ?
C41 H41 0.9300 . ?
C30 C31 1.522(5) . ?
C30 H30A 0.9700 . ?
C30 H30B 0.9700 . ?
C40 C39 1.389(5) . ?
C39 H39 0.9300 . ?
C31 H31A 0.9700 . ?
C31 H31B 0.9700 . ?
O5 H5C 0.8501 . ?
O5 H5D 0.8499 . ?

loop_
_geom_hbond_atom_site_label_D
_geom_hbond_atom_site_label_H
_geom_hbond_atom_site_label_A
_geom_hbond_distance_DH
_geom_hbond_distance_HA
_geom_hbond_distance_DA
_geom_hbond_angle_DHA
_geom_hbond_site_symmetry_A
O5 H5D O2 0.85 2.29 3.049(6) 149.0 7_665
O5 H5C O2 0.85 2.21 3.049(6) 168.2 6_566
C44 H44 O3 0.93 2.53 3.339(5) 145.7 .
C36 H36 O4 0.98 2.22 2.721(4) 110.2 .
N5 H5 O4 0.86 2.05 2.865(4) 159.2 4
C13 H13 O1 0.93 2.59 3.457(6) 154.7 5_655
C8 H8 O2 0.98 2.18 2.729(5) 113.7 .
N1 H1 O3 0.86 2.06 2.898(4) 164.0 7_655
N1 H1 O3 0.86 2.06 2.898(4) 164.0 7_655
C8 H8 O2 0.98 2.18 2.729(5) 113.7 .
C13 H13 O1 0.93 2.59 3.457(6) 154.7 5_655
N5 H5 O4 0.86 2.05 2.865(4) 159.2 4
C36 H36 O4 0.98 2.22 2.721(4) 110.2 .
C44 H44 O3 0.93 2.53 3.339(5) 145.7 .

loop_
_geom_torsion_atom_site_label_1
_geom_torsion_atom_site_label_2
_geom_torsion_atom_site_label_3
_geom_torsion_atom_site_label_4
_geom_torsion
_geom_torsion_site_symmetry_1
_geom_torsion_site_symmetry_2
_geom_torsion_site_symmetry_3
_geom_torsion_site_symmetry_4
_geom_torsion_publ_flag
C28 N4 N3 C21 0.6(3) . . . . ?
C28 N4 N3 C20 -177.5(2) . . . . ?
N4 N3 C21 C23 -0.8(3) . . . . ?
C20 N3 C21 C23 177.3(2) . . . . ?
N4 N3 C21 C22 179.0(2) . . . . ?
C20 N3 C21 C22 -2.9(4) . . . . ?
C22 N2 C15 C16 176.2(3) . . . . ?
C8 N2 C15 C16 -2.1(4) . . . . ?
C22 N2 C15 C20 -3.1(4) . . . . ?
C8 N2 C15 C20 178.7(3) . . . . ?
C16 C15 C20 C19 0.8(4) . . . . ?
N2 C15 C20 C19 -179.9(3) . . . . ?
C16 C15 C20 N3 -178.2(3) . . . . ?
N2 C15 C20 N3 1.0(4) . . . . ?
N4 N3 C20 C19 0.8(4) . . . . ?
C21 N3 C20 C19 -177.2(3) . . . . ?
N4 N3 C20 C15 179.9(2) . . . . ?
C21 N3 C20 C15 1.9(4) . . . . ?
N3 C21 C23 C24 -179.4(3) . . . . ?
C22 C21 C23 C24 0.9(6) . . . . ?
N3 C21 C23 C28 0.6(3) . . . . ?
C22 C21 C23 C28 -179.1(3) . . . . ?
C6 N1 C7 O1 -0.9(6) . . . . ?
C6 N1 C7 C8 178.4(3) . . . . ?
C15 N2 C22 O2 -177.3(3) . . . . ?
C8 N2 C22 O2 1.1(4) . . . . ?
C15 N2 C22 C21 2.1(4) . . . . ?
C8 N2 C22 C21 -179.5(2) . . . . ?
N3 C21 C22 O2 -179.8(3) . . . . ?
C23 C21 C22 O2 -0.1(5) . . . . ?
N3 C21 C22 N2 0.8(4) . . . . ?
C23 C21 C22 N2 -179.5(3) . . . . ?
C22 N2 C8 C9 -113.7(3) . . . . ?
C15 N2 C8 C9 64.7(3) . . . . ?
C22 N2 C8 C7 112.7(3) . . . . ?
C15 N2 C8 C7 -68.9(3) . . . . ?
C14 C9 C8 N2 -124.5(3) . . . . ?
C10 C9 C8 N2 56.1(4) . . . . ?
C14 C9 C8 C7 5.2(5) . . . . ?
C10 C9 C8 C7 -174.2(3) . . . . ?
O1 C7 C8 N2 13.8(5) . . . . ?
N1 C7 C8 N2 -165.5(3) . . . . ?
O1 C7 C8 C9 -116.1(3) . . . . ?
N1 C7 C8 C9 64.7(4) . . . . ?
N3 N4 C28 C27 179.8(3) . . . . ?
N3 N4 C28 C23 -0.2(3) . . . . ?
C21 C23 C28 N4 -0.3(3) . . . . ?
C24 C23 C28 N4 179.7(3) . . . . ?
C21 C23 C28 C27 179.8(3) . . . . ?
C24 C23 C28 C27 -0.2(4) . . . . ?
C20 C15 C16 C17 -0.5(4) . . . . ?
N2 C15 C16 C17 -179.8(3) . . . . ?
C15 C20 C19 C18 -0.1(5) . . . . ?
N3 C20 C19 C18 178.9(3) . . . . ?
C21 C23 C24 C25 178.9(3) . . . . ?
C28 C23 C24 C25 -1.1(4) . . . . ?
C7 N1 C6 C5 -101.6(4) . . . . ?
C7 N1 C6 C1 135.4(4) . . . . ?
C15 C16 C17 C18 -0.5(5) . . . . ?
C20 C19 C18 C17 -0.9(5) . . . . ?
C16 C17 C18 C19 1.2(5) . . . . ?
C10 C9 C14 C13 -4.4(5) . . . . ?
C8 C9 C14 C13 176.2(3) . . . . ?
C23 C24 C25 C26 1.4(5) . . . . ?
C27 C26 C25 C24 -0.5(5) . . . . ?
C25 C26 C27 C28 -0.8(5) . . . . ?
N4 C28 C27 C26 -178.8(3) . . . . ?
C23 C28 C27 C26 1.1(4) . . . . ?
C9 C14 C13 C12 0.4(5) . . . . ?
C14 C13 C12 C11 3.5(6) . . . . ?
C14 C13 C12 Cl1 -177.4(3) . . . . ?
C14 C9 C10 C11 4.8(5) . . . . ?
C8 C9 C10 C11 -175.7(3) . . . . ?
C13 C12 C11 C10 -3.2(6) . . . . ?
Cl1 C12 C11 C10 177.8(3) . . . . ?
C9 C10 C11 C12 -1.1(6) . . . . ?
N1 C6 C1 C2 178.6(4) . . . . ?
C5 C6 C1 C2 55.4(5) . . . . ?
N1 C6 C5 C4 -179.2(4) . . . . ?
C1 C6 C5 C4 -56.2(5) . . . . ?
C6 C1 C2 C3 -55.6(6) . . . . ?
C1 C2 C3 C4 56.2(6) . . . . ?
C2 C3 C4 C5 -57.6(7) . . . . ?
C6 C5 C4 C3 58.1(7) . . . . ?
C50 N7 N8 C56 0.8(3) . . . . ?
C48 N7 N8 C56 -177.8(2) . . . . ?
N8 N7 C50 C51 -0.5(3) . . . . ?
C48 N7 C50 C51 178.1(2) . . . . ?
N8 N7 C50 C49 -178.2(2) . . . . ?
C48 N7 C50 C49 0.4(4) . . . . ?
N8 N7 C48 C47 -2.5(4) . . . . ?
C50 N7 C48 C47 179.0(3) . . . . ?
N8 N7 C48 C43 177.9(2) . . . . ?
C50 N7 C48 C43 -0.6(4) . . . . ?
N7 C50 C51 C52 -178.4(3) . . . . ?
C49 C50 C51 C52 -1.0(6) . . . . ?
N7 C50 C51 C56 -0.1(3) . . . . ?
C49 C50 C51 C56 177.3(3) . . . . ?
C49 N6 C36 C37 96.4(3) . . . . ?
C43 N6 C36 C37 -78.6(3) . . . . ?
C49 N6 C36 C35 -131.3(3) . . . . ?
C43 N6 C36 C35 53.7(4) . . . . ?
C47 C48 C43 C44 -1.7(4) . . . . ?
N7 C48 C43 C44 177.8(3) . . . . ?
C47 C48 C43 N6 178.7(3) . . . . ?
N7 C48 C43 N6 -1.7(4) . . . . ?
C49 N6 C43 C44 -175.2(3) . . . . ?
C36 N6 C43 C44 -0.4(4) . . . . ?
C49 N6 C43 C48 4.4(4) . . . . ?
C36 N6 C43 C48 179.1(3) . . . . ?
C43 N6 C49 O4 176.8(3) . . . . ?
C36 N6 C49 O4 1.7(4) . . . . ?
C43 N6 C49 C50 -4.4(4) . . . . ?
C36 N6 C49 C50 -179.5(2) . . . . ?
N7 C50 C49 O4 -179.1(3) . . . . ?
C51 C50 C49 O4 3.9(5) . . . . ?
N7 C50 C49 N6 2.1(4) . . . . ?
C51 C50 C49 N6 -174.9(3) . . . . ?
N7 N8 C56 C55 178.4(3) . . . . ?
N7 N8 C56 C51 -0.8(3) . . . . ?
C50 C51 C56 N8 0.6(3) . . . . ?
C52 C51 C56 N8 179.2(3) . . . . ?
C50 C51 C56 C55 -178.7(3) . . . . ?
C52 C51 C56 C55 -0.1(4) . . . . ?
N6 C36 C37 C42 5.3(4) . . . . ?
C35 C36 C37 C42 -125.5(3) . . . . ?
N6 C36 C37 C38 -170.6(3) . . . . ?
C35 C36 C37 C38 58.6(4) . . . . ?
C48 C43 C44 C45 2.3(4) . . . . ?
N6 C43 C44 C45 -178.1(3) . . . . ?
C34 N5 C35 O3 2.2(5) . . . . ?
C34 N5 C35 C36 -179.7(3) . . . . ?
N6 C36 C35 O3 -129.0(3) . . . . ?
C37 C36 C35 O3 2.2(4) . . . . ?
N6 C36 C35 N5 52.9(4) . . . . ?
C37 C36 C35 N5 -175.9(3) . . . . ?
C50 C51 C52 C53 177.4(3) . . . . ?
C56 C51 C52 C53 -0.7(4) . . . . ?
C35 N5 C34 C29 80.0(4) . . . . ?
C35 N5 C34 C33 -157.5(3) . . . . ?
N7 C48 C47 C46 -179.1(3) . . . . ?
C43 C48 C47 C46 0.5(4) . . . . ?
N8 C56 C55 C54 -178.1(3) . . . . ?
C51 C56 C55 C54 1.1(4) . . . . ?
C51 C52 C53 C54 0.4(5) . . . . ?
C48 C47 C46 C45 0.3(5) . . . . ?
C42 C37 C38 C39 1.7(5) . . . . ?
C36 C37 C38 C39 177.8(3) . . . . ?
C38 C37 C42 C41 -1.4(5) . . . . ?
C36 C37 C42 C41 -177.4(3) . . . . ?
C43 C44 C45 C46 -1.7(5) . . . . ?
C47 C46 C45 C44 0.4(5) . . . . ?
C56 C55 C54 C53 -1.4(5) . . . . ?
C52 C53 C54 C55 0.7(5) . . . . ?
N5 C34 C29 C30 178.0(3) . . . . ?
C33 C34 C29 C30 56.9(4) . . . . ?
N5 C34 C33 C32 -176.7(3) . . . . ?
C29 C34 C33 C32 -54.3(4) . . . . ?
C31 C32 C33 C34 53.7(4) . . . . ?
C37 C42 C41 C40 -0.3(6) . . . . ?
C34 C29 C30 C31 -58.2(5) . . . . ?
C42 C41 C40 C39 1.7(6) . . . . ?
C42 C41 C40 Cl2 -178.4(3) . . . . ?
C41 C40 C39 C38 -1.4(6) . . . . ?
Cl2 C40 C39 C38 178.7(3) . . . . ?
C37 C38 C39 C40 -0.3(6) . . . . ?
C33 C32 C31 C30 -54.8(5) . . . . ?
C29 C30 C31 C32 56.5(5) . . . . ?
